data_1512272
loop_
_publ_author_name
'Liu, Xia'
'Yang, Xing-Wei'
'Chen, Chao-Qun'
'Wu, Chun-Yan'
'Zhang, Jing-Jing'
'Ma, Jun-Zeng'
'Wang, Huan'
'Yang, Li-Xin'
'Xu, Gang'

_publ_section_title
;
 Bioactive Polyprenylated Acylphloroglucinol Derivatives from Hypericum
 cohaerens.
;
_journal_issue 9
_journal_name_full 'Journal of natural products'
_journal_page_first 1612
_journal_page_last 1618
_journal_paper_doi 10.1021/np400287r
_journal_volume 76
_journal_year 2013
_chemical_absolute_configuration ad
_chemical_formula_moiety 'C40 H62 O7'
_chemical_formula_sum 'C40 H62 O7'
_chemical_formula_weight 654.90
_chemical_name_systematic
; 
 ? 
;
_space_group_IT_number 19
_symmetry_cell_setting orthorhombic
_symmetry_space_group_name_Hall 'P 2ac 2ab'
_symmetry_space_group_name_H-M 'P 21 21 21'
_atom_sites_solution_hydrogens geom
_atom_sites_solution_primary direct
_atom_sites_solution_secondary difmap
_audit_creation_method SHELXL-97
_cell_angle_alpha 90.00
_cell_angle_beta 90.00
_cell_angle_gamma 90.00
_cell_formula_units_Z 4
_cell_length_a 12.2253(2)
_cell_length_b 16.6218(2)
_cell_length_c 18.6036(3)
_cell_measurement_reflns_used 9910
_cell_measurement_temperature 100(2)
_cell_measurement_theta_max 69.18
_cell_measurement_theta_min 3.57
_cell_volume 3780.37(10)
_computing_cell_refinement 'Bruker SAINT'
_computing_data_collection 'Bruker APEX2'
_computing_data_reduction 'Bruker SAINT'
_computing_molecular_graphics 'Bruker SHELXTL'
_computing_publication_material 'Bruker SHELXTL'
_computing_structure_refinement 'SHELXL-97 (Sheldrick, 2008)'
_computing_structure_solution 'SHELXS-97 (Sheldrick, 2008)'
_diffrn_ambient_temperature 100(2)
_diffrn_measured_fraction_theta_full 0.924
_diffrn_measured_fraction_theta_max 0.924
_diffrn_measurement_device_type 'Bruker APEX-II CCD'
_diffrn_measurement_method '\f and \w scans'
_diffrn_radiation_monochromator graphite
_diffrn_radiation_source 'fine-focus sealed tube'
_diffrn_radiation_type CuK\a
_diffrn_radiation_wavelength 1.54178
_diffrn_reflns_av_R_equivalents 0.0312
_diffrn_reflns_av_sigmaI/netI 0.0325
_diffrn_reflns_limit_h_max 13
_diffrn_reflns_limit_h_min -12
_diffrn_reflns_limit_k_max 18
_diffrn_reflns_limit_k_min -15
_diffrn_reflns_limit_l_max 19
_diffrn_reflns_limit_l_min -22
_diffrn_reflns_number 17379
_diffrn_reflns_theta_full 69.58
_diffrn_reflns_theta_max 69.58
_diffrn_reflns_theta_min 3.57
_exptl_absorpt_coefficient_mu 0.610
_exptl_absorpt_correction_T_max 0.9701
_exptl_absorpt_correction_T_min 0.7111
_exptl_absorpt_correction_type multi-scan
_exptl_absorpt_process_details sadabs
_exptl_crystal_colour colourless
_exptl_crystal_density_diffrn 1.151
_exptl_crystal_density_method 'not measured'
_exptl_crystal_description needle
_exptl_crystal_F_000 1432
_exptl_crystal_size_max 0.60
_exptl_crystal_size_mid 0.06
_exptl_crystal_size_min 0.05
_refine_diff_density_max 0.243
_refine_diff_density_min -0.220
_refine_diff_density_rms 0.047
_refine_ls_abs_structure_details 'Flack H D (1983), Acta Cryst. A39, 876-881'
_refine_ls_abs_structure_Flack 0.14(16)
_refine_ls_extinction_method none
_refine_ls_goodness_of_fit_ref 1.101
_refine_ls_hydrogen_treatment constr
_refine_ls_matrix_type full
_refine_ls_number_parameters 439
_refine_ls_number_reflns 6305
_refine_ls_number_restraints 0
_refine_ls_restrained_S_all 1.101
_refine_ls_R_factor_all 0.0423
_refine_ls_R_factor_gt 0.0385
_refine_ls_shift/su_max 0.000
_refine_ls_shift/su_mean 0.000
_refine_ls_structure_factor_coef Fsqd
_refine_ls_weighting_details 'calc w=1/[\s^2^(Fo^2^)+(0.0505P)^2^+1.2201P] where P=(Fo^2^+2Fc^2^)/3'
_refine_ls_weighting_scheme calc
_refine_ls_wR_factor_gt 0.1019
_refine_ls_wR_factor_ref 0.1053
_reflns_number_gt 5884
_reflns_number_total 6305
_reflns_threshold_expression >2sigma(I)
_cod_data_source_file np400287r_si_002.cif
_cod_data_source_block cu_fxy92_0m
_cod_depositor_comments
;
The following automatic conversions were performed:

'_symmetry_cell_setting' value 'Orthorhombic' changed to
'orthorhombic' according to
/home/saulius/struct/CIF-dictionaries/cif_core.dic dictionary named
'cif_core.dic' version 2.4.2 from 2011-04-26.

Automatic conversion script
Id: cif_fix_values 1891 2012-01-12 08:04:46Z andrius 
;
_cod_database_code 1512272

loop_
_symmetry_equiv_pos_as_xyz
'x, y, z'
'x+1/2, -y+1/2, -z'
'-x, y+1/2, -z+1/2'
'-x+1/2, -y, z+1/2'

loop_
_atom_site_label
_atom_site_type_symbol
_atom_site_fract_x
_atom_site_fract_y
_atom_site_fract_z
_atom_site_U_iso_or_equiv
_atom_site_adp_type
_atom_site_occupancy
_atom_site_symmetry_multiplicity
_atom_site_calc_flag
_atom_site_refinement_flags
O18 O 0.14381(11) 0.62802(8) 0.05316(8) 0.0282(3) Uani 1 1 d .
O2 O 0.25676(11) 0.41713(9) -0.05996(7) 0.0280(3) Uani 1 1 d .
O10 O 0.50445(13) 0.34904(9) -0.08475(8) 0.0325(3) Uani 1 1 d .
O24 O 0.31328(12) 0.63969(10) 0.15860(8) 0.0320(4) Uani 1 1 d .
H24 H 0.2592 0.6329 0.1314 0.048 Uiso 1 1 calc R
O4 O 0.20904(11) 0.49431(8) 0.18068(7) 0.0249(3) Uani 1 1 d .
O9 O 0.54228(12) 0.44906(9) 0.09190(8) 0.0306(3) Uani 1 1 d .
C36 C 0.3543(2) 0.12608(13) -0.17777(13) 0.0355(5) Uani 1 1 d .
C35 C 0.32045(19) 0.13515(13) -0.11060(12) 0.0328(5) Uani 1 1 d .
H35 H 0.2473 0.1192 -0.1008 0.039 Uiso 1 1 calc R
C34 C 0.38412(19) 0.16765(13) -0.04825(12) 0.0309(5) Uani 1 1 d .
H34A H 0.4608 0.1774 -0.0631 0.037 Uiso 1 1 calc R
H34B H 0.3846 0.1276 -0.0088 0.037 Uiso 1 1 calc R
C33 C 0.33350(17) 0.24633(12) -0.02139(12) 0.0260(4) Uani 1 1 d .
H33A H 0.2575 0.2348 -0.0061 0.031 Uiso 1 1 calc R
H33B H 0.3293 0.2839 -0.0626 0.031 Uiso 1 1 calc R
C8 C 0.39234(16) 0.29070(12) 0.04170(11) 0.0240(4) Uani 1 1 d .
C1 C 0.40179(16) 0.38447(12) 0.02177(11) 0.0233(4) Uani 1 1 d .
C2 C 0.28655(16) 0.41842(12) 0.00306(11) 0.0236(4) Uani 1 1 d .
C3 C 0.21837(16) 0.45308(12) 0.05914(11) 0.0234(4) Uani 1 1 d .
C17 C 0.10765(15) 0.48597(12) 0.03905(10) 0.0231(4) Uani 1 1 d .
H17A H 0.0627 0.4917 0.0830 0.028 Uiso 1 1 calc R
H17B H 0.0704 0.4472 0.0069 0.028 Uiso 1 1 calc R
C18 C 0.11524(16) 0.56690(12) 0.00170(11) 0.0258(4) Uani 1 1 d .
H18 H 0.1746 0.5639 -0.0352 0.031 Uiso 1 1 calc R
C19 C 0.00961(17) 0.59744(12) -0.03540(11) 0.0262(4) Uani 1 1 d .
C39 C 0.01405(17) 0.69005(12) -0.02051(11) 0.0279(4) Uani 1 1 d .
H39 H -0.0445 0.7015 0.0156 0.033 Uiso 1 1 calc R
C41 C 0.12395(18) 0.70509(12) 0.01797(12) 0.0302(5) Uani 1 1 d .
C10 C 0.47399(16) 0.40200(12) -0.04514(11) 0.0260(5) Uani 1 1 d .
C11 C 0.50565(17) 0.48891(12) -0.06034(11) 0.0288(4) Uani 1 1 d .
H11 H 0.4785 0.5239 -0.0204 0.035 Uiso 1 1 calc R
C12 C 0.4560(2) 0.51733(15) -0.13137(12) 0.0389(6) Uani 1 1 d .
H12A H 0.4812 0.4824 -0.1705 0.058 Uiso 1 1 calc R
H12B H 0.4789 0.5728 -0.1409 0.058 Uiso 1 1 calc R
H12C H 0.3760 0.5150 -0.1283 0.058 Uiso 1 1 calc R
C13 C 0.63083(18) 0.49430(15) -0.06397(14) 0.0380(5) Uani 1 1 d .
H13A H 0.6619 0.4805 -0.0170 0.057 Uiso 1 1 calc R
H13B H 0.6524 0.5492 -0.0770 0.057 Uiso 1 1 calc R
H13C H 0.6582 0.4566 -0.1003 0.057 Uiso 1 1 calc R
C32 C 0.50896(17) 0.25860(13) 0.05624(12) 0.0287(5) Uani 1 1 d .
H32A H 0.5056 0.2008 0.0663 0.043 Uiso 1 1 calc R
H32B H 0.5403 0.2867 0.0977 0.043 Uiso 1 1 calc R
H32C H 0.5549 0.2680 0.0139 0.043 Uiso 1 1 calc R
C38 C 0.4689(2) 0.14485(17) -0.20283(14) 0.0463(6) Uani 1 1 d .
H38A H 0.5072 0.1757 -0.1656 0.069 Uiso 1 1 calc R
H38B H 0.4656 0.1766 -0.2472 0.069 Uiso 1 1 calc R
H38C H 0.5083 0.0945 -0.2119 0.069 Uiso 1 1 calc R
C7 C 0.32206(17) 0.28293(12) 0.11155(11) 0.0256(4) Uani 1 1 d .
H7 H 0.2462 0.2999 0.0984 0.031 Uiso 1 1 calc R
C27 C 0.31339(19) 0.19543(14) 0.13910(12) 0.0315(5) Uani 1 1 d .
H27A H 0.3008 0.1590 0.0978 0.038 Uiso 1 1 calc R
H27B H 0.3834 0.1799 0.1619 0.038 Uiso 1 1 calc R
C28 C 0.22252(18) 0.18536(13) 0.19230(12) 0.0314(5) Uani 1 1 d .
H28 H 0.1530 0.2049 0.1777 0.038 Uiso 1 1 calc R
C29 C 0.22671(18) 0.15246(13) 0.25749(12) 0.0315(5) Uani 1 1 d .
C6 C 0.35837(17) 0.33815(13) 0.17297(11) 0.0279(5) Uani 1 1 d .
H6A H 0.4296 0.3191 0.1917 0.033 Uiso 1 1 calc R
H6B H 0.3044 0.3346 0.2125 0.033 Uiso 1 1 calc R
C5 C 0.36977(16) 0.42747(13) 0.14944(11) 0.0250(4) Uani 1 1 d .
C22 C 0.39929(17) 0.48621(14) 0.20969(11) 0.0288(5) Uani 1 1 d .
H22A H 0.4495 0.5285 0.1919 0.035 Uiso 1 1 calc R
H22B H 0.4348 0.4577 0.2501 0.035 Uiso 1 1 calc R
C23 C 0.28943(16) 0.52295(13) 0.23343(11) 0.0262(4) Uani 1 1 d .
H23 H 0.2697 0.5034 0.2826 0.031 Uiso 1 1 calc R
C24 C 0.28520(17) 0.61466(13) 0.23094(11) 0.0281(5) Uani 1 1 d .
C25 C 0.17201(18) 0.64558(14) 0.24992(13) 0.0320(5) Uani 1 1 d .
H25A H 0.1701 0.7042 0.2443 0.048 Uiso 1 1 calc R
H25B H 0.1550 0.6315 0.2998 0.048 Uiso 1 1 calc R
H25C H 0.1179 0.6210 0.2179 0.048 Uiso 1 1 calc R
C26 C 0.36995(19) 0.65124(15) 0.28123(13) 0.0347(5) Uani 1 1 d .
H26A H 0.4432 0.6337 0.2667 0.052 Uiso 1 1 calc R
H26B H 0.3555 0.6336 0.3306 0.052 Uiso 1 1 calc R
H26C H 0.3657 0.7101 0.2788 0.052 Uiso 1 1 calc R
C4 C 0.26115(16) 0.45884(12) 0.12561(11) 0.0235(4) Uani 1 1 d .
C9 C 0.44857(16) 0.42582(12) 0.08728(11) 0.0249(4) Uani 1 1 d .
C20 C 0.0158(2) 0.57457(16) -0.11513(13) 0.0445(6) Uani 1 1 d .
H20A H 0.0197 0.5159 -0.1197 0.067 Uiso 1 1 calc R
H20B H 0.0812 0.5988 -0.1366 0.067 Uiso 1 1 calc R
H20C H -0.0495 0.5944 -0.1400 0.067 Uiso 1 1 calc R
C21 C -0.09500(18) 0.56458(14) -0.00287(15) 0.0381(6) Uani 1 1 d .
H21A H -0.1578 0.5939 -0.0225 0.057 Uiso 1 1 calc R
H21B H -0.0929 0.5713 0.0494 0.057 Uiso 1 1 calc R
H21C H -0.1018 0.5073 -0.0145 0.057 Uiso 1 1 calc R
C42 C 0.2185(2) 0.72449(15) -0.03238(15) 0.0441(6) Uani 1 1 d .
H42A H 0.2878 0.7195 -0.0063 0.066 Uiso 1 1 calc R
H42B H 0.2106 0.7796 -0.0503 0.066 Uiso 1 1 calc R
H42C H 0.2179 0.6869 -0.0729 0.066 Uiso 1 1 calc R
C30 C 0.1264(2) 0.14804(18) 0.30356(15) 0.0488(7) Uani 1 1 d .
H30A H 0.0658 0.1756 0.2794 0.073 Uiso 1 1 calc R
H30B H 0.1409 0.1740 0.3499 0.073 Uiso 1 1 calc R
H30C H 0.1069 0.0916 0.3115 0.073 Uiso 1 1 calc R
C31 C 0.3268(2) 0.11716(18) 0.29066(14) 0.0458(6) Uani 1 1 d .
H31A H 0.3784 0.1017 0.2528 0.069 Uiso 1 1 calc R
H31B H 0.3068 0.0696 0.3188 0.069 Uiso 1 1 calc R
H31C H 0.3612 0.1570 0.3222 0.069 Uiso 1 1 calc R
C43 C 0.1156(2) 0.76781(14) 0.07707(14) 0.0441(6) Uani 1 1 d .
H43A H 0.0603 0.7511 0.1121 0.066 Uiso 1 1 calc R
H43B H 0.0946 0.8196 0.0561 0.066 Uiso 1 1 calc R
H43C H 0.1866 0.7732 0.1011 0.066 Uiso 1 1 calc R
C37 C 0.2794(3) 0.09601(17) -0.23580(15) 0.0496(7) Uani 1 1 d .
H37A H 0.2073 0.0845 -0.2153 0.074 Uiso 1 1 calc R
H37B H 0.3099 0.0468 -0.2568 0.074 Uiso 1 1 calc R
H37C H 0.2723 0.1371 -0.2733 0.074 Uiso 1 1 calc R
C40 C -0.01044(19) 0.74288(13) -0.08521(12) 0.0332(5) Uani 1 1 d .
H40A H 0.0475 0.7361 -0.1219 0.040 Uiso 1 1 calc R
H40B H -0.0811 0.7268 -0.1069 0.040 Uiso 1 1 calc R
O40 O -0.01545(14) 0.82451(9) -0.06332(9) 0.0428(4) Uani 1 1 d .
H40 H -0.0614 0.8491 -0.0887 0.064 Uiso 1 1 calc R

loop_
_atom_site_aniso_label
_atom_site_aniso_U_11
_atom_site_aniso_U_22
_atom_site_aniso_U_33
_atom_site_aniso_U_23
_atom_site_aniso_U_13
_atom_site_aniso_U_12
O18 0.0277(8) 0.0250(8) 0.0319(8) 0.0031(6) -0.0078(6) -0.0017(6)
O2 0.0287(8) 0.0286(8) 0.0268(8) -0.0020(6) -0.0061(6) 0.0035(6)
O10 0.0329(9) 0.0308(8) 0.0337(8) -0.0023(7) 0.0073(6) -0.0005(6)
O24 0.0279(9) 0.0391(9) 0.0289(8) 0.0070(7) -0.0018(6) -0.0105(7)
O4 0.0179(7) 0.0305(8) 0.0264(7) -0.0025(6) 0.0014(5) -0.0010(6)
O9 0.0198(8) 0.0382(9) 0.0339(8) -0.0020(7) -0.0039(6) -0.0005(6)
C36 0.0412(14) 0.0236(12) 0.0418(14) -0.0017(10) 0.0057(10) 0.0009(9)
C35 0.0316(13) 0.0245(12) 0.0422(14) -0.0026(9) 0.0064(9) -0.0008(9)
C34 0.0313(12) 0.0262(12) 0.0354(13) -0.0011(9) 0.0035(9) 0.0055(9)
C33 0.0215(11) 0.0230(11) 0.0337(12) -0.0003(9) 0.0001(8) 0.0022(8)
C8 0.0193(10) 0.0232(11) 0.0295(11) 0.0041(8) -0.0003(8) 0.0020(7)
C1 0.0207(11) 0.0232(11) 0.0261(11) 0.0008(8) 0.0007(8) 0.0019(8)
C2 0.0212(11) 0.0186(10) 0.0311(12) 0.0009(8) -0.0042(8) -0.0011(8)
C3 0.0185(10) 0.0216(10) 0.0300(11) 0.0021(8) -0.0022(8) -0.0005(7)
C17 0.0179(10) 0.0256(11) 0.0258(10) -0.0015(8) -0.0026(7) -0.0001(8)
C18 0.0202(11) 0.0274(11) 0.0299(11) 0.0000(9) 0.0010(7) 0.0005(8)
C19 0.0220(11) 0.0273(11) 0.0292(11) -0.0014(8) -0.0042(8) 0.0053(8)
C39 0.0241(11) 0.0274(11) 0.0322(11) 0.0044(9) 0.0003(8) 0.0017(8)
C41 0.0299(12) 0.0227(11) 0.0379(13) 0.0060(9) -0.0055(9) -0.0014(8)
C10 0.0197(11) 0.0297(12) 0.0285(12) -0.0015(9) -0.0030(8) 0.0002(8)
C11 0.0277(12) 0.0284(12) 0.0304(11) 0.0010(9) -0.0002(8) -0.0026(9)
C12 0.0466(15) 0.0356(14) 0.0346(13) 0.0094(10) -0.0056(10) -0.0095(11)
C13 0.0313(13) 0.0347(13) 0.0479(14) 0.0040(11) 0.0049(10) -0.0077(10)
C32 0.0225(11) 0.0299(12) 0.0337(12) 0.0024(9) -0.0013(8) 0.0048(8)
C38 0.0488(17) 0.0511(16) 0.0390(14) -0.0011(12) 0.0128(11) -0.0008(12)
C7 0.0209(11) 0.0254(11) 0.0304(11) 0.0048(8) -0.0006(8) 0.0040(8)
C27 0.0284(12) 0.0286(12) 0.0374(13) 0.0046(9) 0.0007(9) 0.0037(8)
C28 0.0231(12) 0.0294(12) 0.0418(13) 0.0048(10) -0.0022(9) -0.0011(9)
C29 0.0255(12) 0.0305(12) 0.0385(13) -0.0002(10) 0.0000(9) -0.0051(9)
C6 0.0230(11) 0.0332(12) 0.0274(11) 0.0036(9) -0.0019(8) 0.0048(8)
C5 0.0197(11) 0.0303(11) 0.0249(11) 0.0010(8) -0.0041(7) 0.0003(8)
C22 0.0256(12) 0.0374(13) 0.0233(11) -0.0028(9) -0.0031(8) 0.0020(9)
C23 0.0197(11) 0.0362(12) 0.0226(10) -0.0001(8) -0.0003(7) -0.0037(8)
C24 0.0234(12) 0.0341(12) 0.0269(11) 0.0025(9) 0.0017(8) -0.0048(9)
C25 0.0307(12) 0.0269(12) 0.0383(13) -0.0036(9) 0.0028(9) -0.0002(9)
C26 0.0299(13) 0.0387(13) 0.0355(13) -0.0084(10) -0.0015(9) -0.0060(10)
C4 0.0207(11) 0.0196(10) 0.0301(11) 0.0026(8) 0.0013(8) -0.0016(7)
C9 0.0214(11) 0.0220(11) 0.0314(11) 0.0004(8) -0.0042(8) 0.0059(8)
C20 0.0545(16) 0.0414(14) 0.0377(14) -0.0076(11) -0.0149(11) 0.0167(12)
C21 0.0212(12) 0.0275(12) 0.0656(17) 0.0035(11) -0.0056(10) 0.0018(9)
C42 0.0290(13) 0.0417(14) 0.0617(17) 0.0187(12) -0.0085(11) -0.0072(10)
C30 0.0342(15) 0.0624(18) 0.0497(16) 0.0082(13) 0.0069(11) -0.0057(12)
C31 0.0360(15) 0.0585(18) 0.0429(15) 0.0161(13) -0.0036(10) -0.0034(12)
C43 0.0539(17) 0.0268(13) 0.0516(16) -0.0006(11) -0.0167(12) -0.0020(11)
C37 0.0621(19) 0.0438(15) 0.0428(15) -0.0114(11) -0.0021(12) -0.0064(13)
C40 0.0289(12) 0.0312(12) 0.0394(13) 0.0030(9) -0.0050(9) 0.0030(9)
O40 0.0424(10) 0.0311(9) 0.0548(11) 0.0087(7) -0.0125(8) 0.0026(7)

loop_
_atom_type_symbol
_atom_type_description
_atom_type_scat_dispersion_real
_atom_type_scat_dispersion_imag
_atom_type_scat_source
C C 0.0181 0.0091 'International Tables Vol C Tables 4.2.6.8 and 6.1.1.4'
H H 0.0000 0.0000 'International Tables Vol C Tables 4.2.6.8 and 6.1.1.4'
O O 0.0492 0.0322 'International Tables Vol C Tables 4.2.6.8 and 6.1.1.4'

loop_
_geom_angle_atom_site_label_1
_geom_angle_atom_site_label_2
_geom_angle_atom_site_label_3
_geom_angle
C18 O18 C41 106.32(15)
C24 O24 H24 109.5
C4 O4 C23 109.56(15)
C35 C36 C37 121.8(2)
C35 C36 C38 123.9(2)
C37 C36 C38 114.4(2)
C36 C35 C34 127.5(2)
C36 C35 H35 116.2
C34 C35 H35 116.2
C35 C34 C33 110.54(19)
C35 C34 H34A 109.5
C33 C34 H34A 109.5
C35 C34 H34B 109.5
C33 C34 H34B 109.5
H34A C34 H34B 108.1
C34 C33 C8 117.55(18)
C34 C33 H33A 107.9
C8 C33 H33A 107.9
C34 C33 H33B 107.9
C8 C33 H33B 107.9
H33A C33 H33B 107.2
C32 C8 C33 113.16(17)
C32 C8 C7 109.45(16)
C33 C8 C7 109.42(16)
C32 C8 C1 108.00(16)
C33 C8 C1 108.53(16)
C7 C8 C1 108.15(16)
C9 C1 C10 110.22(16)
C9 C1 C2 110.96(16)
C10 C1 C2 105.49(16)
C9 C1 C8 106.40(16)
C10 C1 C8 114.07(16)
C2 C1 C8 109.77(15)
O2 C2 C3 121.46(18)
O2 C2 C1 118.39(18)
C3 C2 C1 120.12(17)
C4 C3 C2 117.67(18)
C4 C3 C17 123.45(18)
C2 C3 C17 118.72(17)
C3 C17 C18 112.36(16)
C3 C17 H17A 109.1
C18 C17 H17A 109.1
C3 C17 H17B 109.1
C18 C17 H17B 109.1
H17A C17 H17B 107.9
O18 C18 C17 109.64(16)
O18 C18 C19 105.50(16)
C17 C18 C19 116.33(16)
O18 C18 H18 108.4
C17 C18 H18 108.4
C19 C18 H18 108.4
C21 C19 C20 109.8(2)
C21 C19 C18 114.02(17)
C20 C19 C18 107.96(17)
C21 C19 C39 108.23(17)
C20 C19 C39 114.42(18)
C18 C19 C39 102.38(16)
C40 C39 C41 116.46(18)
C40 C39 C19 114.91(17)
C41 C39 C19 105.76(16)
C40 C39 H39 106.3
C41 C39 H39 106.3
C19 C39 H39 106.3
O18 C41 C43 106.81(17)
O18 C41 C42 109.62(18)
C43 C41 C42 110.6(2)
O18 C41 C39 102.17(15)
C43 C41 C39 112.87(19)
C42 C41 C39 114.20(18)
O10 C10 C11 120.02(19)
O10 C10 C1 121.85(18)
C11 C10 C1 118.13(17)
C10 C11 C12 110.66(18)
C10 C11 C13 108.49(18)
C12 C11 C13 109.88(19)
C10 C11 H11 109.3
C12 C11 H11 109.3
C13 C11 H11 109.3
C11 C12 H12A 109.5
C11 C12 H12B 109.5
H12A C12 H12B 109.5
C11 C12 H12C 109.5
H12A C12 H12C 109.5
H12B C12 H12C 109.5
C11 C13 H13A 109.5
C11 C13 H13B 109.5
H13A C13 H13B 109.5
C11 C13 H13C 109.5
H13A C13 H13C 109.5
H13B C13 H13C 109.5
C8 C32 H32A 109.5
C8 C32 H32B 109.5
H32A C32 H32B 109.5
C8 C32 H32C 109.5
H32A C32 H32C 109.5
H32B C32 H32C 109.5
C36 C38 H38A 109.5
C36 C38 H38B 109.5
H38A C38 H38B 109.5
C36 C38 H38C 109.5
H38A C38 H38C 109.5
H38B C38 H38C 109.5
C6 C7 C27 109.66(17)
C6 C7 C8 114.29(17)
C27 C7 C8 113.01(17)
C6 C7 H7 106.4
C27 C7 H7 106.4
C8 C7 H7 106.4
C28 C27 C7 112.03(18)
C28 C27 H27A 109.2
C7 C27 H27A 109.2
C28 C27 H27B 109.2
C7 C27 H27B 109.2
H27A C27 H27B 107.9
C29 C28 C27 128.3(2)
C29 C28 H28 115.9
C27 C28 H28 115.9
C28 C29 C31 124.8(2)
C28 C29 C30 120.7(2)
C31 C29 C30 114.6(2)
C7 C6 C5 112.86(16)
C7 C6 H6A 109.0
C5 C6 H6A 109.0
C7 C6 H6B 109.0
C5 C6 H6B 109.0
H6A C6 H6B 107.8
C4 C5 C9 110.32(16)
C4 C5 C22 101.80(17)
C9 C5 C22 115.06(17)
C4 C5 C6 109.72(16)
C9 C5 C6 104.85(17)
C22 C5 C6 115.12(17)
C5 C22 C23 104.92(16)
C5 C22 H22A 110.8
C23 C22 H22A 110.8
C5 C22 H22B 110.8
C23 C22 H22B 110.8
H22A C22 H22B 108.8
O4 C23 C24 106.33(16)
O4 C23 C22 105.27(15)
C24 C23 C22 114.64(18)
O4 C23 H23 110.1
C24 C23 H23 110.1
C22 C23 H23 110.1
O24 C24 C25 109.54(18)
O24 C24 C26 107.14(17)
C25 C24 C26 110.01(18)
O24 C24 C23 107.87(17)
C25 C24 C23 111.23(17)
C26 C24 C23 110.94(18)
C24 C25 H25A 109.5
C24 C25 H25B 109.5
H25A C25 H25B 109.5
C24 C25 H25C 109.5
H25A C25 H25C 109.5
H25B C25 H25C 109.5
C24 C26 H26A 109.5
C24 C26 H26B 109.5
H26A C26 H26B 109.5
C24 C26 H26C 109.5
H26A C26 H26C 109.5
H26B C26 H26C 109.5
O4 C4 C3 123.21(19)
O4 C4 C5 110.40(16)
C3 C4 C5 126.39(19)
O9 C9 C5 123.00(19)
O9 C9 C1 124.04(19)
C5 C9 C1 112.67(17)
C19 C20 H20A 109.5
C19 C20 H20B 109.5
H20A C20 H20B 109.5
C19 C20 H20C 109.5
H20A C20 H20C 109.5
H20B C20 H20C 109.5
C19 C21 H21A 109.5
C19 C21 H21B 109.5
H21A C21 H21B 109.5
C19 C21 H21C 109.5
H21A C21 H21C 109.5
H21B C21 H21C 109.5
C41 C42 H42A 109.5
C41 C42 H42B 109.5
H42A C42 H42B 109.5
C41 C42 H42C 109.5
H42A C42 H42C 109.5
H42B C42 H42C 109.5
C29 C30 H30A 109.5
C29 C30 H30B 109.5
H30A C30 H30B 109.5
C29 C30 H30C 109.5
H30A C30 H30C 109.5
H30B C30 H30C 109.5
C29 C31 H31A 109.5
C29 C31 H31B 109.5
H31A C31 H31B 109.5
C29 C31 H31C 109.5
H31A C31 H31C 109.5
H31B C31 H31C 109.5
C41 C43 H43A 109.5
C41 C43 H43B 109.5
H43A C43 H43B 109.5
C41 C43 H43C 109.5
H43A C43 H43C 109.5
H43B C43 H43C 109.5
C36 C37 H37A 109.5
C36 C37 H37B 109.5
H37A C37 H37B 109.5
C36 C37 H37C 109.5
H37A C37 H37C 109.5
H37B C37 H37C 109.5
O40 C40 C39 109.51(18)
O40 C40 H40A 109.8
C39 C40 H40A 109.8
O40 C40 H40B 109.8
C39 C40 H40B 109.8
H40A C40 H40B 108.2
C40 O40 H40 109.5

loop_
_geom_bond_atom_site_label_1
_geom_bond_atom_site_label_2
_geom_bond_distance
O18 C18 1.439(2)
O18 C41 1.459(2)
O2 C2 1.228(2)
O10 C10 1.207(2)
O24 C24 1.450(2)
O24 H24 0.8400
O4 C4 1.343(2)
O4 C23 1.468(2)
O9 C9 1.212(3)
C36 C35 1.325(3)
C36 C37 1.501(4)
C36 C38 1.509(4)
C35 C34 1.498(3)
C35 H35 0.9500
C34 C33 1.531(3)
C34 H34A 0.9900
C34 H34B 0.9900
C33 C8 1.562(3)
C33 H33A 0.9900
C33 H33B 0.9900
C8 C32 1.546(3)
C8 C7 1.563(3)
C8 C1 1.606(3)
C1 C9 1.512(3)
C1 C10 1.553(3)
C1 C2 1.557(3)
C2 C3 1.454(3)
C3 C4 1.346(3)
C3 C17 1.507(3)
C17 C18 1.517(3)
C17 H17A 0.9900
C17 H17B 0.9900
C18 C19 1.550(3)
C18 H18 1.0000
C19 C21 1.517(3)
C19 C20 1.533(3)
C19 C39 1.565(3)
C39 C40 1.520(3)
C39 C41 1.543(3)
C39 H39 1.0000
C41 C43 1.519(3)
C41 C42 1.522(3)
C10 C11 1.522(3)
C11 C12 1.529(3)
C11 C13 1.534(3)
C11 H11 1.0000
C12 H12A 0.9800
C12 H12B 0.9800
C12 H12C 0.9800
C13 H13A 0.9800
C13 H13B 0.9800
C13 H13C 0.9800
C32 H32A 0.9800
C32 H32B 0.9800
C32 H32C 0.9800
C38 H38A 0.9800
C38 H38B 0.9800
C38 H38C 0.9800
C7 C6 1.531(3)
C7 C27 1.546(3)
C7 H7 1.0000
C27 C28 1.497(3)
C27 H27A 0.9900
C27 H27B 0.9900
C28 C29 1.331(3)
C28 H28 0.9500
C29 C31 1.491(3)
C29 C30 1.498(3)
C6 C5 1.554(3)
C6 H6A 0.9900
C6 H6B 0.9900
C5 C4 1.494(3)
C5 C9 1.505(3)
C5 C22 1.530(3)
C22 C23 1.540(3)
C22 H22A 0.9900
C22 H22B 0.9900
C23 C24 1.526(3)
C23 H23 1.0000
C24 C25 1.518(3)
C24 C26 1.523(3)
C25 H25A 0.9800
C25 H25B 0.9800
C25 H25C 0.9800
C26 H26A 0.9800
C26 H26B 0.9800
C26 H26C 0.9800
C20 H20A 0.9800
C20 H20B 0.9800
C20 H20C 0.9800
C21 H21A 0.9800
C21 H21B 0.9800
C21 H21C 0.9800
C42 H42A 0.9800
C42 H42B 0.9800
C42 H42C 0.9800
C30 H30A 0.9800
C30 H30B 0.9800
C30 H30C 0.9800
C31 H31A 0.9800
C31 H31B 0.9800
C31 H31C 0.9800
C43 H43A 0.9800
C43 H43B 0.9800
C43 H43C 0.9800
C37 H37A 0.9800
C37 H37B 0.9800
C37 H37C 0.9800
C40 O40 1.418(3)
C40 H40A 0.9900
C40 H40B 0.9900
O40 H40 0.8400

loop_
_geom_hbond_atom_site_label_D
_geom_hbond_atom_site_label_H
_geom_hbond_atom_site_label_A
_geom_hbond_distance_DH
_geom_hbond_distance_HA
_geom_hbond_distance_DA
_geom_hbond_angle_DHA
_geom_hbond_site_symmetry_A
O40 H40 O24 0.84 2.02 2.807(2) 156.1 2_465
O24 H24 O18 0.84 2.03 2.860(2) 169.9 .

loop_
_geom_torsion_atom_site_label_1
_geom_torsion_atom_site_label_2
_geom_torsion_atom_site_label_3
_geom_torsion_atom_site_label_4
_geom_torsion
C37 C36 C35 C34 -177.2(2)
C38 C36 C35 C34 2.6(4)
C36 C35 C34 C33 115.3(3)
C35 C34 C33 C8 -177.57(18)
C34 C33 C8 C32 13.5(3)
C34 C33 C8 C7 -108.8(2)
C34 C33 C8 C1 133.39(19)
C32 C8 C1 C9 -62.6(2)
C33 C8 C1 C9 174.40(16)
C7 C8 C1 C9 55.78(19)
C32 C8 C1 C10 59.2(2)
C33 C8 C1 C10 -63.9(2)
C7 C8 C1 C10 177.52(16)
C32 C8 C1 C2 177.29(16)
C33 C8 C1 C2 54.3(2)
C7 C8 C1 C2 -64.4(2)
C9 C1 C2 O2 151.20(18)
C10 C1 C2 O2 31.8(2)
C8 C1 C2 O2 -91.5(2)
C9 C1 C2 C3 -26.8(2)
C10 C1 C2 C3 -146.12(18)
C8 C1 C2 C3 90.6(2)
O2 C2 C3 C4 -173.99(19)
C1 C2 C3 C4 3.9(3)
O2 C2 C3 C17 1.6(3)
C1 C2 C3 C17 179.53(17)
C4 C3 C17 C18 99.3(2)
C2 C3 C17 C18 -76.1(2)
C41 O18 C18 C17 -166.69(16)
C41 O18 C18 C19 -40.69(19)
C3 C17 C18 O18 -73.0(2)
C3 C17 C18 C19 167.46(17)
O18 C18 C19 C21 -95.5(2)
C17 C18 C19 C21 26.2(3)
O18 C18 C19 C20 142.20(18)
C17 C18 C19 C20 -96.0(2)
O18 C18 C19 C39 21.13(19)
C17 C18 C19 C39 142.90(17)
C21 C19 C39 C40 -105.2(2)
C20 C19 C39 C40 17.5(3)
C18 C19 C39 C40 134.04(18)
C21 C19 C39 C41 124.87(18)
C20 C19 C39 C41 -112.4(2)
C18 C19 C39 C41 4.1(2)
C18 O18 C41 C43 161.03(18)
C18 O18 C41 C42 -79.2(2)
C18 O18 C41 C39 42.3(2)
C40 C39 C41 O18 -156.33(18)
C19 C39 C41 O18 -27.3(2)
C40 C39 C41 C43 89.3(2)
C19 C39 C41 C43 -141.66(19)
C40 C39 C41 C42 -38.1(3)
C19 C39 C41 C42 90.9(2)
C9 C1 C10 O10 131.2(2)
C2 C1 C10 O10 -109.0(2)
C8 C1 C10 O10 11.6(3)
C9 C1 C10 C11 -49.2(2)
C2 C1 C10 C11 70.7(2)
C8 C1 C10 C11 -168.79(17)
O10 C10 C11 C12 63.9(3)
C1 C10 C11 C12 -115.7(2)
O10 C10 C11 C13 -56.7(3)
C1 C10 C11 C13 123.6(2)
C32 C8 C7 C6 67.6(2)
C33 C8 C7 C6 -167.92(17)
C1 C8 C7 C6 -49.9(2)
C32 C8 C7 C27 -58.8(2)
C33 C8 C7 C27 65.7(2)
C1 C8 C7 C27 -176.22(17)
C6 C7 C27 C28 67.3(2)
C8 C7 C27 C28 -163.95(18)
C7 C27 C28 C29 -128.5(2)
C27 C28 C29 C31 -0.8(4)
C27 C28 C29 C30 179.7(2)
C27 C7 C6 C5 179.65(17)
C8 C7 C6 C5 51.6(2)
C7 C6 C5 C4 62.5(2)
C7 C6 C5 C9 -56.0(2)
C7 C6 C5 C22 176.53(17)
C4 C5 C22 C23 21.3(2)
C9 C5 C22 C23 140.61(18)
C6 C5 C22 C23 -97.3(2)
C4 O4 C23 C24 111.91(17)
C4 O4 C23 C22 -10.1(2)
C5 C22 C23 O4 -8.2(2)
C5 C22 C23 C24 -124.70(19)
O4 C23 C24 O24 -60.11(19)
C22 C23 C24 O24 55.8(2)
O4 C23 C24 C25 60.0(2)
C22 C23 C24 C25 175.91(17)
O4 C23 C24 C26 -177.16(16)
C22 C23 C24 C26 -61.3(2)
C23 O4 C4 C3 -154.88(19)
C23 O4 C4 C5 25.6(2)
C2 C3 C4 O4 175.63(18)
C17 C3 C4 O4 0.2(3)
C2 C3 C4 C5 -4.9(3)
C17 C3 C4 C5 179.72(19)
C9 C5 C4 O4 -152.09(17)
C22 C5 C4 O4 -29.5(2)
C6 C5 C4 O4 92.89(19)
C9 C5 C4 C3 28.4(3)
C22 C5 C4 C3 151.0(2)
C6 C5 C4 C3 -86.7(2)
C4 C5 C9 O9 135.5(2)
C22 C5 C9 O9 21.0(3)
C6 C5 C9 O9 -106.5(2)
C4 C5 C9 C1 -50.5(2)
C22 C5 C9 C1 -164.91(17)
C6 C5 C9 C1 67.6(2)
C10 C1 C9 O9 -19.4(3)
C2 C1 C9 O9 -135.9(2)
C8 C1 C9 O9 104.8(2)
C10 C1 C9 C5 166.65(16)
C2 C1 C9 C5 50.2(2)
C8 C1 C9 C5 -69.2(2)
C41 C39 C40 O40 -61.8(2)
C19 C39 C40 O40 173.80(17)
